data_4115182
loop_
_publ_author_name
'Viktor V. Zhdankin'
'Olena Maydanovych'
'Jon Herschbach'
'Robert McDonald'
'Rik R. Tykwinski'

_publ_contact_author_address
; Department of Chemistry
  University of Alberta
  Edmonton Alberta T6G 2G2
  Canada
;
_publ_contact_author_email rik.tykwinski@ualberta.ca
_publ_contact_author_fax 1(780)4928231
_publ_contact_author_name 'Dr Rik R. Tykwinski'
_publ_contact_author_phone 1(780)4925307
_publ_section_title
;
 Preparation, Structure, and Unexpected Chemistry of Phosphoranyl-Derived
 Benziodoxoles
;
_journal_name_full 'Journal of the American Chemical Society'
_journal_page_first 11614
_journal_page_last 11615
_journal_paper_doi 10.1021/ja0277780
_journal_volume 124
_journal_year 2002
_chemical_formula_sum 'C28 H22 I O4 P'
_chemical_formula_weight 580.33
_space_group_IT_number 15
_symmetry_cell_setting monoclinic
_symmetry_space_group_name_Hall '-I 2ya'
_symmetry_space_group_name_H-M 'I 1 2/a 1'
_atom_sites_solution_hydrogens geom
_atom_sites_solution_primary direct
_atom_sites_solution_secondary difmap
_audit_creation_method 'manual editing of SHELXL template'
_cell_angle_alpha 90.00
_cell_angle_beta 101.6756(15)
_cell_angle_gamma 90.00
_cell_formula_units_Z 8
_cell_length_a 24.6924(19)
_cell_length_b 9.6945(7)
_cell_length_c 20.2514(16)
_cell_measurement_reflns_used 4754
_cell_measurement_temperature 193(2)
_cell_measurement_theta_max 26.378
_cell_measurement_theta_min 2.263
_cell_volume 4747.5(6)
_computing_cell_refinement 'Bruker SHELXTL (Sheldrick, 1997)'
_computing_data_collection 'Bruker SMART (Bruker, 1997)'
_computing_data_reduction 'Bruker SHELXTL (Sheldrick, 1997)'
_computing_molecular_graphics 'Bruker SHELXTL (Sheldrick, 1997)'
_computing_publication_material 'Bruker SHELXTL (Sheldrick, 1997)'
_computing_structure_refinement 'SHELXL-97 (Sheldrick, 1997)'
_computing_structure_solution 'SHELXS-97 (Sheldrick, 1990)'
_diffrn_ambient_temperature 193(2)
_diffrn_detector_area_resol_mean 8.192
_diffrn_measured_fraction_theta_full 0.986
_diffrn_measured_fraction_theta_max 0.986
_diffrn_measurement_device_type 'Bruker PLATFORM diffractometer/SMART 1000 CCD area detector'
_diffrn_measurement_method '\w scans'
_diffrn_radiation_monochromator graphite
_diffrn_radiation_source 'fine-focus sealed tube'
_diffrn_radiation_type MoK\a
_diffrn_radiation_wavelength 0.71073
_diffrn_reflns_av_R_equivalents 0.0414
_diffrn_reflns_av_sigmaI/netI 0.0429
_diffrn_reflns_limit_h_max 28
_diffrn_reflns_limit_h_min -30
_diffrn_reflns_limit_k_max 12
_diffrn_reflns_limit_k_min -11
_diffrn_reflns_limit_l_max 25
_diffrn_reflns_limit_l_min -25
_diffrn_reflns_number 12646
_diffrn_reflns_theta_full 26.39
_diffrn_reflns_theta_max 26.39
_diffrn_reflns_theta_min 1.68
_diffrn_standards_decay_% 0
_diffrn_standards_interval_count 0
_diffrn_standards_number 0
_exptl_absorpt_coefficient_mu 1.450
_exptl_absorpt_correction_T_max 0.9578
_exptl_absorpt_correction_T_min 0.6233
_exptl_absorpt_correction_type empirical
_exptl_absorpt_process_details 'SADABS (Sheldrick, 1996)'
_exptl_crystal_colour colorless
_exptl_crystal_density_diffrn 1.624
_exptl_crystal_description plate
_exptl_crystal_F_000 2320
_exptl_crystal_size_max 0.36
_exptl_crystal_size_mid 0.16
_exptl_crystal_size_min 0.03
_refine_diff_density_max 0.799
_refine_diff_density_min -0.416
_refine_diff_density_rms 0.096
_refine_ls_extinction_method none
_refine_ls_goodness_of_fit_ref 1.040
_refine_ls_hydrogen_treatment constr
_refine_ls_matrix_type full
_refine_ls_number_parameters 307
_refine_ls_number_reflns 4794
_refine_ls_number_restraints 0
_refine_ls_restrained_S_all 1.040
_refine_ls_R_factor_all 0.0450
_refine_ls_R_factor_gt 0.0333
_refine_ls_shift/su_max 0.001
_refine_ls_shift/su_mean 0.000
_refine_ls_structure_factor_coef Fsqd
_refine_ls_weighting_details 'calc w=1/[\s^2^(Fo^2^)+(0.0439P)^2^+0.6035P] where P=(Fo^2^+2Fc^2^)/3'
_refine_ls_weighting_scheme calc
_refine_ls_wR_factor_gt 0.0768
_refine_ls_wR_factor_ref 0.0812
_reflns_number_gt 3944
_reflns_number_total 4794
_reflns_threshold_expression I>2\s(I)
_cod_data_source_file ja0277780_s1_1.cif
_cod_data_source_block compound(3a)
_cod_original_sg_symbol_H-M 'I 2/a'
_cod_database_code 4115182

loop_
_symmetry_equiv_pos_as_xyz
'x, y, z'
'-x+1/2, y, -z'
'x+1/2, y+1/2, z+1/2'
'-x+1, y+1/2, -z+1/2'
'-x, -y, -z'
'x-1/2, -y, z'
'-x+1/2, -y+1/2, -z+1/2'
'x, -y+1/2, z+1/2'

loop_
_atom_site_label
_atom_site_type_symbol
_atom_site_fract_x
_atom_site_fract_y
_atom_site_fract_z
_atom_site_U_iso_or_equiv
_atom_site_adp_type
_atom_site_occupancy
_atom_site_symmetry_multiplicity
_atom_site_calc_flag
_atom_site_refinement_flags
I I 0.085794(9) -0.016896(19) 0.182339(10) 0.02697(8) Uani 1 1 d .
P P 0.09787(3) 0.21751(8) 0.30414(4) 0.02388(18) Uani 1 1 d .
O1 O 0.12723(11) -0.1918(3) 0.11779(13) 0.0449(6) Uani 1 1 d .
O2 O 0.17146(15) -0.2047(3) 0.03295(15) 0.0680(10) Uani 1 1 d .
O3 O -0.01160(10) 0.3125(2) 0.22853(12) 0.0334(5) Uani 1 1 d .
O4 O -0.01909(10) 0.1592(2) 0.14329(12) 0.0337(5) Uani 1 1 d .
C1 C 0.12694(13) 0.0914(3) 0.11499(16) 0.0309(7) Uani 1 1 d .
C2 C 0.12591(15) 0.2339(4) 0.11393(18) 0.0377(8) Uani 1 1 d .
H2 H 0.1070 0.2838 0.1427 0.045 Uiso 1 1 calc R
C3 C 0.15296(17) 0.3026(5) 0.07014(19) 0.0487(10) Uani 1 1 d .
H3 H 0.1528 0.4005 0.0686 0.058 Uiso 1 1 calc R
C4 C 0.18003(17) 0.2288(5) 0.0290(2) 0.0556(12) Uani 1 1 d .
H4 H 0.1987 0.2759 -0.0009 0.067 Uiso 1 1 calc R
C5 C 0.18037(16) 0.0867(5) 0.0308(2) 0.0508(11) Uani 1 1 d .
H5 H 0.1999 0.0374 0.0025 0.061 Uiso 1 1 calc R
C6 C 0.15265(15) 0.0133(4) 0.07329(18) 0.0361(8) Uani 1 1 d .
C7 C 0.15080(16) -0.1409(4) 0.07400(18) 0.0400(9) Uani 1 1 d .
C8 C 0.06057(13) 0.1537(3) 0.22837(16) 0.0254(7) Uani 1 1 d .
C9 C 0.00768(13) 0.2155(3) 0.20169(16) 0.0264(7) Uani 1 1 d .
C10 C -0.07196(15) 0.2186(4) 0.11441(19) 0.0418(9) Uani 1 1 d .
H10A H -0.0877 0.1712 0.0721 0.050 Uiso 1 1 calc R
H10B H -0.0673 0.3168 0.1054 0.050 Uiso 1 1 calc R
H10C H -0.0969 0.2084 0.1460 0.050 Uiso 1 1 calc R
C11 C 0.12715(14) 0.3873(3) 0.29762(17) 0.0292(7) Uani 1 1 d .
C12 C 0.10390(15) 0.4746(3) 0.24644(18) 0.0328(8) Uani 1 1 d .
H12 H 0.0711 0.4479 0.2159 0.039 Uiso 1 1 calc R
C13 C 0.12774(16) 0.6014(3) 0.23887(19) 0.0399(9) Uani 1 1 d .
H13 H 0.1119 0.6599 0.2024 0.048 Uiso 1 1 calc R
C14 C 0.17419(16) 0.6426(4) 0.2839(2) 0.0416(9) Uani 1 1 d .
H14 H 0.1903 0.7299 0.2789 0.050 Uiso 1 1 calc R
C15 C 0.19747(15) 0.5569(4) 0.3367(2) 0.0416(9) Uani 1 1 d .
H15 H 0.2292 0.5861 0.3684 0.050 Uiso 1 1 calc R
C16 C 0.17459(14) 0.4291(4) 0.34311(19) 0.0354(8) Uani 1 1 d .
H16 H 0.1912 0.3693 0.3786 0.042 Uiso 1 1 calc R
C21 C 0.15642(13) 0.1073(3) 0.33412(16) 0.0271(7) Uani 1 1 d .
C22 C 0.20052(14) 0.1094(4) 0.30065(19) 0.0379(8) Uani 1 1 d .
H22 H 0.1996 0.1690 0.2632 0.046 Uiso 1 1 calc R
C23 C 0.24567(16) 0.0245(4) 0.3222(2) 0.0477(10) Uani 1 1 d .
H23 H 0.2760 0.0269 0.2999 0.057 Uiso 1 1 calc R
C24 C 0.24689(17) -0.0639(4) 0.3762(2) 0.0530(12) Uani 1 1 d .
H24 H 0.2778 -0.1227 0.3904 0.064 Uiso 1 1 calc R
C25 C 0.20387(17) -0.0670(4) 0.4090(2) 0.0479(11) Uani 1 1 d .
H25 H 0.2049 -0.1279 0.4460 0.058 Uiso 1 1 calc R
C26 C 0.15806(16) 0.0198(3) 0.38827(19) 0.0353(8) Uani 1 1 d .
H26 H 0.1282 0.0182 0.4115 0.042 Uiso 1 1 calc R
C31 C 0.05613(14) 0.2214(3) 0.36727(16) 0.0290(7) Uani 1 1 d .
C32 C 0.02093(15) 0.1103(4) 0.37018(19) 0.0386(8) Uani 1 1 d .
H32 H 0.0183 0.0376 0.3382 0.046 Uiso 1 1 calc R
C33 C -0.01016(17) 0.1064(5) 0.4197(2) 0.0517(11) Uani 1 1 d .
H33 H -0.0336 0.0297 0.4225 0.062 Uiso 1 1 calc R
C34 C -0.00735(18) 0.2127(5) 0.4648(2) 0.0565(12) Uani 1 1 d .
H34 H -0.0293 0.2100 0.4983 0.068 Uiso 1 1 calc R
C35 C 0.02691(17) 0.3234(5) 0.46204(19) 0.0501(11) Uani 1 1 d .
H35 H 0.0288 0.3963 0.4938 0.060 Uiso 1 1 calc R
C36 C 0.05890(16) 0.3289(4) 0.41288(18) 0.0382(8) Uani 1 1 d .
H36 H 0.0824 0.4057 0.4106 0.046 Uiso 1 1 calc R

loop_
_atom_site_aniso_label
_atom_site_aniso_U_11
_atom_site_aniso_U_22
_atom_site_aniso_U_33
_atom_site_aniso_U_23
_atom_site_aniso_U_13
_atom_site_aniso_U_12
I 0.03179(13) 0.02365(12) 0.02730(13) -0.00157(8) 0.01029(9) -0.00027(8)
P 0.0256(4) 0.0224(4) 0.0240(4) -0.0006(3) 0.0058(3) 0.0011(3)
O1 0.0569(18) 0.0366(14) 0.0445(16) -0.0046(12) 0.0181(14) 0.0071(12)
O2 0.090(2) 0.078(2) 0.0432(17) 0.0039(15) 0.0297(17) 0.0469(19)
O3 0.0348(13) 0.0313(12) 0.0358(13) -0.0019(10) 0.0110(11) 0.0070(10)
O4 0.0316(13) 0.0350(12) 0.0311(13) -0.0038(10) -0.0018(10) 0.0019(9)
C1 0.0252(18) 0.0414(19) 0.0261(17) 0.0042(14) 0.0049(14) -0.0051(13)
C2 0.041(2) 0.0402(19) 0.0314(19) 0.0025(15) 0.0057(16) -0.0086(15)
C3 0.052(3) 0.055(2) 0.035(2) 0.0114(18) 0.0004(19) -0.0187(19)
C4 0.039(2) 0.088(3) 0.041(2) 0.026(2) 0.0086(19) -0.006(2)
C5 0.036(2) 0.087(3) 0.032(2) 0.015(2) 0.0128(18) 0.013(2)
C6 0.0273(18) 0.056(2) 0.0244(17) 0.0058(15) 0.0041(14) 0.0076(15)
C7 0.040(2) 0.054(2) 0.0244(18) 0.0011(16) 0.0029(17) 0.0197(17)
C8 0.0271(17) 0.0252(15) 0.0249(16) -0.0028(12) 0.0075(13) 0.0001(12)
C9 0.0285(17) 0.0247(15) 0.0271(17) 0.0034(12) 0.0085(14) -0.0020(12)
C10 0.030(2) 0.054(2) 0.039(2) 0.0088(17) 0.0009(16) 0.0003(16)
C11 0.0307(18) 0.0243(15) 0.0342(19) -0.0018(13) 0.0104(15) 0.0000(12)
C12 0.0349(19) 0.0265(16) 0.0375(19) -0.0017(14) 0.0086(16) 0.0021(13)
C13 0.053(2) 0.0269(17) 0.044(2) 0.0060(15) 0.0188(19) 0.0028(15)
C14 0.045(2) 0.0280(18) 0.057(3) -0.0028(16) 0.0210(19) -0.0085(15)
C15 0.032(2) 0.0364(19) 0.056(3) -0.0093(17) 0.0082(18) -0.0068(15)
C16 0.035(2) 0.0346(18) 0.036(2) -0.0003(15) 0.0067(16) 0.0004(14)
C21 0.0253(17) 0.0257(15) 0.0290(17) -0.0063(13) 0.0021(14) 0.0021(12)
C22 0.032(2) 0.043(2) 0.038(2) -0.0033(16) 0.0058(16) 0.0047(15)
C23 0.031(2) 0.048(2) 0.063(3) -0.015(2) 0.0061(19) 0.0076(16)
C24 0.038(2) 0.0328(19) 0.078(3) -0.011(2) -0.012(2) 0.0098(16)
C25 0.048(3) 0.0269(18) 0.059(3) 0.0071(17) -0.012(2) 0.0000(16)
C26 0.037(2) 0.0303(17) 0.036(2) 0.0017(14) 0.0007(16) -0.0040(14)
C31 0.0291(18) 0.0347(17) 0.0240(16) 0.0041(13) 0.0077(14) 0.0072(13)
C32 0.039(2) 0.044(2) 0.034(2) -0.0009(16) 0.0129(17) -0.0046(16)
C33 0.042(2) 0.073(3) 0.044(2) 0.009(2) 0.017(2) -0.007(2)
C34 0.046(3) 0.093(3) 0.036(2) 0.008(2) 0.020(2) 0.015(2)
C35 0.049(3) 0.073(3) 0.028(2) -0.0102(19) 0.0058(18) 0.026(2)
C36 0.042(2) 0.0395(19) 0.0323(19) -0.0029(15) 0.0050(16) 0.0092(15)

loop_
_atom_type_symbol
_atom_type_description
_atom_type_scat_dispersion_real
_atom_type_scat_dispersion_imag
_atom_type_scat_source
C C 0.0033 0.0016 'International Tables Vol C Tables 4.2.6.8 and 6.1.1.4'
H H 0.0000 0.0000 'International Tables Vol C Tables 4.2.6.8 and 6.1.1.4'
O O 0.0106 0.0060 'International Tables Vol C Tables 4.2.6.8 and 6.1.1.4'
P P 0.1023 0.0942 'International Tables Vol C Tables 4.2.6.8 and 6.1.1.4'
I I -0.4742 1.8119 'International Tables Vol C Tables 4.2.6.8 and 6.1.1.4'

loop_
_geom_angle_atom_site_label_1
_geom_angle_atom_site_label_2
_geom_angle_atom_site_label_3
_geom_angle
_geom_angle_site_symmetry_3
C8 I C1 96.97(12) .
C8 I O1 169.23(11) .
C1 I O1 72.50(11) .
C8 I O3 84.36(10) 4_445
C1 I O3 173.75(9) 4_445
O1 I O3 106.36(8) 4_445
C8 P C31 110.98(15) .
C8 P C21 109.43(14) .
C31 P C21 108.01(15) .
C8 P C11 114.03(15) .
C31 P C11 109.12(15) .
C21 P C11 104.96(15) .
C7 O1 I 113.7(2) .
C9 O4 C10 116.0(3) .
C6 C1 C2 123.2(3) .
C6 C1 I 117.3(2) .
C2 C1 I 119.5(3) .
C1 C2 C3 118.8(4) .
C4 C3 C2 119.7(4) .
C3 C4 C5 120.5(4) .
C4 C5 C6 121.6(4) .
C1 C6 C5 116.1(4) .
C1 C6 C7 121.6(3) .
C5 C6 C7 122.3(4) .
O2 C7 O1 126.6(4) .
O2 C7 C6 118.6(4) .
O1 C7 C6 114.8(3) .
C9 C8 P 117.5(2) .
C9 C8 I 120.0(2) .
P C8 I 122.16(17) .
O3 C9 O4 122.2(3) .
O3 C9 C8 123.8(3) .
O4 C9 C8 114.1(3) .
C12 C11 C16 119.1(3) .
C12 C11 P 120.2(3) .
C16 C11 P 120.6(3) .
C11 C12 C13 120.6(3) .
C14 C13 C12 120.1(3) .
C13 C14 C15 120.0(3) .
C16 C15 C14 119.9(3) .
C15 C16 C11 120.3(3) .
C26 C21 C22 119.6(3) .
C26 C21 P 121.7(3) .
C22 C21 P 118.7(3) .
C23 C22 C21 119.8(4) .
C22 C23 C24 120.3(4) .
C25 C24 C23 120.2(4) .
C24 C25 C26 120.1(4) .
C21 C26 C25 119.9(4) .
C36 C31 C32 120.1(3) .
C36 C31 P 122.1(3) .
C32 C31 P 117.8(3) .
C33 C32 C31 119.7(4) .
C34 C33 C32 120.2(4) .
C33 C34 C35 120.6(4) .
C34 C35 C36 120.1(4) .
C31 C36 C35 119.3(4) .

loop_
_geom_bond_atom_site_label_1
_geom_bond_atom_site_label_2
_geom_bond_distance
_geom_bond_site_symmetry_2
I C8 2.056(3) .
I C1 2.134(3) .
I O1 2.484(2) .
I O3 3.270(2) 4_445
P C8 1.736(3) .
P C31 1.798(3) .
P C21 1.801(3) .
P C11 1.813(3) .
O1 C7 1.256(5) .
O2 C7 1.227(4) .
O3 C9 1.229(4) .
O4 C9 1.348(4) .
O4 C10 1.439(4) .
C1 C6 1.381(5) .
C1 C2 1.382(5) .
C2 C3 1.384(5) .
C3 C4 1.370(6) .
C4 C5 1.378(7) .
C5 C6 1.397(5) .
C6 C7 1.496(5) .
C8 C9 1.439(4) .
C11 C12 1.371(5) .
C11 C16 1.396(5) .
C12 C13 1.385(5) .
C13 C14 1.373(5) .
C14 C15 1.382(5) .
C15 C16 1.379(5) .
C21 C26 1.381(5) .
C21 C22 1.394(5) .
C22 C23 1.384(5) .
C23 C24 1.384(6) .
C24 C25 1.363(6) .
C25 C26 1.404(5) .
C31 C36 1.386(5) .
C31 C32 1.392(5) .
C32 C33 1.381(5) .
C33 C34 1.370(6) .
C34 C35 1.374(6) .
C35 C36 1.392(5) .

loop_
_geom_torsion_atom_site_label_1
_geom_torsion_atom_site_label_2
_geom_torsion_atom_site_label_3
_geom_torsion_atom_site_label_4
_geom_torsion
_geom_torsion_site_symmetry_1
_geom_torsion_site_symmetry_3
_geom_torsion_site_symmetry_4
C8 I O1 C7 -15.2(7) . . .
C1 I O1 C7 -2.9(2) . . .
O3 I O1 C7 170.7(2) 4_445 . .
C8 I C1 C6 178.4(3) . . .
O1 I C1 C6 0.7(2) . . .
O3 I C1 C6 -79.8(10) 4_445 . .
C8 I C1 C2 -2.9(3) . . .
O1 I C1 C2 179.4(3) . . .
O3 I C1 C2 99.0(9) 4_445 . .
C6 C1 C2 C3 -1.5(5) . . .
I C1 C2 C3 179.8(3) . . .
C1 C2 C3 C4 0.0(6) . . .
C2 C3 C4 C5 0.2(6) . . .
C3 C4 C5 C6 1.1(6) . . .
C2 C1 C6 C5 2.7(5) . . .
I C1 C6 C5 -178.6(3) . . .
C2 C1 C6 C7 -177.4(3) . . .
I C1 C6 C7 1.3(4) . . .
C4 C5 C6 C1 -2.5(6) . . .
C4 C5 C6 C7 177.6(4) . . .
I O1 C7 O2 -175.3(3) . . .
I O1 C7 C6 4.3(4) . . .
C1 C6 C7 O2 175.6(4) . . .
C5 C6 C7 O2 -4.6(6) . . .
C1 C6 C7 O1 -4.1(5) . . .
C5 C6 C7 O1 175.8(3) . . .
C31 P C8 C9 51.6(3) . . .
C21 P C8 C9 170.7(2) . . .
C11 P C8 C9 -72.1(3) . . .
C31 P C8 I -121.96(19) . . .
C21 P C8 I -2.9(2) . . .
C11 P C8 I 114.33(19) . . .
C1 I C8 C9 90.5(3) . . .
O1 I C8 C9 102.4(6) . . .
O3 I C8 C9 -83.3(2) 4_445 . .
C1 I C8 P -96.1(2) . . .
O1 I C8 P -84.2(6) . . .
O3 I C8 P 90.07(18) 4_445 . .
C10 O4 C9 O3 -0.6(4) . . .
C10 O4 C9 C8 -179.5(3) . . .
P C8 C9 O3 2.0(4) . . .
I C8 C9 O3 175.7(2) . . .
P C8 C9 O4 -179.1(2) . . .
I C8 C9 O4 -5.5(4) . . .
C8 P C11 C12 24.3(3) . . .
C31 P C11 C12 -100.4(3) . . .
C21 P C11 C12 144.1(3) . . .
C8 P C11 C16 -153.6(3) . . .
C31 P C11 C16 81.7(3) . . .
C21 P C11 C16 -33.8(3) . . .
C16 C11 C12 C13 1.5(5) . . .
P C11 C12 C13 -176.4(3) . . .
C11 C12 C13 C14 -1.9(5) . . .
C12 C13 C14 C15 0.5(6) . . .
C13 C14 C15 C16 1.3(6) . . .
C14 C15 C16 C11 -1.7(6) . . .
C12 C11 C16 C15 0.3(5) . . .
P C11 C16 C15 178.2(3) . . .
C8 P C21 C26 -106.9(3) . . .
C31 P C21 C26 14.0(3) . . .
C11 P C21 C26 130.3(3) . . .
C8 P C21 C22 71.9(3) . . .
C31 P C21 C22 -167.2(3) . . .
C11 P C21 C22 -50.9(3) . . .
C26 C21 C22 C23 -0.4(5) . . .
P C21 C22 C23 -179.2(3) . . .
C21 C22 C23 C24 1.0(6) . . .
C22 C23 C24 C25 -0.7(6) . . .
C23 C24 C25 C26 -0.1(6) . . .
C22 C21 C26 C25 -0.4(5) . . .
P C21 C26 C25 178.4(3) . . .
C24 C25 C26 C21 0.6(5) . . .
C8 P C31 C36 -140.8(3) . . .
C21 P C31 C36 99.2(3) . . .
C11 P C31 C36 -14.3(3) . . .
C8 P C31 C32 40.3(3) . . .
C21 P C31 C32 -79.6(3) . . .
C11 P C31 C32 166.8(3) . . .
C36 C31 C32 C33 -1.5(5) . . .
P C31 C32 C33 177.3(3) . . .
C31 C32 C33 C34 1.5(6) . . .
C32 C33 C34 C35 -1.0(7) . . .
C33 C34 C35 C36 0.5(6) . . .
C32 C31 C36 C35 1.1(5) . . .
P C31 C36 C35 -177.8(3) . . .
C34 C35 C36 C31 -0.5(6) . . .
O1 I O3 C9 11.2(6) . 4_445 4_445
C1 I O3 C9 89.7(11) . 4_445 4_445
C8 I O3 C9 -167.7(6) . 4_445 4_445
